data_2104269
loop_
_publ_author_name
'Muguerra, Herv\'e'
'Grebille, Dominique'

_publ_section_title
;
 Original disorder--order transition related to electronic and magnetic
 properties in the thermoelectric misfit phase
 [Ca~2~CoO~3~][CoO~2~]~1.62~
;
_journal_coeditor_code SN5073
_journal_issue 6
_journal_name_full 'Acta Crystallographica Section B'
_journal_page_first 676
_journal_page_last 683
_journal_paper_doi 10.1107/S0108768108030152
_journal_volume 64
_journal_year 2008
_chemical_formula_sum 'Ca2 Co2.511 O6.138'
_chemical_formula_weight 326.3
_chemical_name_systematic ' ?'
_space_group_ssg_name X2/m
_symmetry_cell_setting monoclinic
_symmetry_space_group_name_H-M X2/m
_cell_angle_alpha 90
_cell_angle_beta 98.12
_cell_angle_gamma 90
_cell_formula_units_Z 2
_cell_length_a 4.839
_cell_length_b 4.553
_cell_length_c 10.858
_cell_modulation_dimension 2
_cell_subsystems_number 2
_cell_volume 236.825
_computing_publication_material 'Jana2000 (Petricek, Dusek & Palatinus, 2000)'
_computing_structure_refinement 'Jana2000 (Petricek, Dusek & Palatinus, 2000)'
_diffrn_ambient_temperature 293
_diffrn_radiation_type 'Mo K\a'
_diffrn_radiation_wavelength 0.71069
_diffrn_reflns_av_R_equivalents 0.0000
_diffrn_reflns_av_sigmaI/netI 0.0613
_diffrn_reflns_limit_h_max 7
_diffrn_reflns_limit_h_min -7
_diffrn_reflns_limit_index_m_1_max 1
_diffrn_reflns_limit_index_m_1_min -1
_diffrn_reflns_limit_index_m_2_max 4
_diffrn_reflns_limit_index_m_2_min -1
_diffrn_reflns_limit_k_max 6
_diffrn_reflns_limit_k_min 0
_diffrn_reflns_limit_l_max 16
_diffrn_reflns_limit_l_min 0
_diffrn_reflns_number 2014
_diffrn_reflns_theta_max 32.07
_diffrn_reflns_theta_min 5.80
_exptl_absorpt_coefficient_mu 10.851
_exptl_absorpt_correction_T_max 1.000
_exptl_absorpt_correction_T_min 1.000
_exptl_absorpt_correction_type none
_exptl_crystal_density_diffrn 4.5749
_exptl_crystal_F_000 314
_refine_diff_density_max 1.97
_refine_diff_density_min -2.40
_refine_ls_extinction_method none
_refine_ls_goodness_of_fit_ref 1.76
_refine_ls_number_parameters 76
_refine_ls_number_reflns 2014
_refine_ls_R_factor_all 0.1165
_refine_ls_R_factor_gt 0.0337
_refine_ls_shift/su_max 0.0154
_refine_ls_shift/su_mean 0.0012
_refine_ls_structure_factor_coef F
_refine_ls_weighting_details w=1/\s^2^(F)
_refine_ls_weighting_scheme sigma
_refine_ls_wR_factor_gt 0.0234
_refine_ls_wR_factor_ref 0.0254
_reflns_number_gt 841
_reflns_number_total 2014
_reflns_threshold_expression I>3\s(I)
_cod_data_source_file sn5073.cif
_cod_data_source_block I
_cod_depositor_comments
;
The following automatic conversions were performed:
'_exptl_absorpt_correction_type' value 'None' changed to 'none' according
to '/home/saulius/struct/CIF-dictionaries/cif_core.dic' dictionary named
'cif_core.dic' version 2.4.1 from 2010-06-29.

Automatic conversion script
Id: cif_fix_enum 1527 2010-12-29 10:47:43Z saulius 

The following automatic conversions were performed:

'_exptl_absorpt_correction_type' value 'None' changed to 'none'
according to /home/saulius/struct/CIF-dictionaries/cif_core.dic
dictionary named 'cif_core.dic' version 2.4.1 from 2010-06-29.

Automatic conversion script
Id: cif_fix_values 1715 2011-07-08 13:25:40Z adriana 
;
_cod_original_cell_volume 236.8247
_cod_database_code 2104269
_cod_database_fobs_code 2104269

loop_
_space_group_symop_ssg_id
_space_group_symop_ssg_operation_algebraic
1 x1,x2,x3,x4,x5
2 -x1,x2,-x3,-x4,1/2+x5
3 -x1,-x2,-x3,-x4,-x5
4 x1,-x2,x3,x4,1/2-x5
5 1/2+x1,1/2+x2,x3,x4,1/2+x5
6 1/2-x1,1/2+x2,-x3,-x4,x5
7 1/2-x1,1/2-x2,-x3,-x4,1/2-x5
8 1/2+x1,1/2-x2,x3,x4,-x5

loop_
_atom_site_type_symbol
_atom_site_label
_atom_site_fract_x
_atom_site_fract_y
_atom_site_fract_z
_atom_site_U_iso_or_equiv
_atom_site_adp_type
_atom_site_calc_flag
_atom_site_occupancy
Ca Ca 0.43024(7) 0 0.27564(3) 0.01225(12) Uani d 1
O O1 0.0529(2) 0 0.66415(10) 0.0142(4) Uani d 1
Co Co1a 0 0 0.5 0.0103(11) Uiso d 0.2593
Co Co1b 0.0686(14) 0 0.5001(4) 0.0317(6) Uani d 0.354
O O2a 0.0672(17) 0.5 0.5003(3) 0.0284(17) Uani d 0.4835
Co Co2 0.75 0.75 0 0.00545(10) Uani d 0.9498
O O3 0.3861(2) 0.75 -0.09310(9) 0.0089(3) Uani d 0.9757

loop_
_atom_site_aniso_label
_atom_site_aniso_U_11
_atom_site_aniso_U_22
_atom_site_aniso_U_33
_atom_site_aniso_U_12
_atom_site_aniso_U_13
_atom_site_aniso_U_23
_atom_site_aniso_type_symbol
Ca 0.0113(2) 0.0135(2) 0.0117(2) 0 0.00090(15) 0 Ca
O1 0.0167(7) 0.0162(7) 0.0097(7) 0 0.0017(5) 0 O
Co1b 0.0195(12) 0.0723(11) 0.0032(6) 0 0.0015(6) 0 Co
O2a 0.005(4) 0.068(2) 0.0111(13) 0 0 0 O
Co2 0.00421(15) 0.0062(2) 0.00588(14) 0 0.00061(10) 0 Co
O3 0.0063(5) 0.0098(8) 0.0105(5) 0 0.0008(4) 0 O

loop_
_atom_site_displace_Fourier_atom_site_label
_atom_site_displace_Fourier_axis
_atom_site_displace_Fourier_wave_vector_seq_id
_atom_site_displace_Fourier_param_cos
_atom_site_displace_Fourier_param_sin
Ca x 1 0.00099(19) 0.00164(19)
Ca y 1 0 0
Ca z 1 0.00593(10) 0.00098(10)
Ca x 2 0 -0.0150(2)
Ca y 2 -0.0026(4) 0
Ca z 2 0 0.00029(13)
O1 x 1 -0.0025(5) -0.0037(6)
O1 y 1 0 0
O1 z 1 -0.0061(3) 0.0016(3)
O1 x 2 0 -0.0029(8)
O1 y 2 -0.0028(12) 0
O1 z 2 0 -0.0010(4)
Co1a x 1 0 0.071(6)
Co1a y 1 0 0
Co1a z 1 0 0.004(3)
Co1a x 2 0 -0.0025(16)
Co1a y 2 0 0
Co1a z 2 0 0
Co1b x 1 0.0302(17) 0.007(2)
Co1b y 1 0 0
Co1b z 1 0 -0.0011(4)
Co1b x 2 0 -0.0063(10)
Co1b y 2 0 0
Co1b z 2 0 -0.0005(2)
O2a x 1 0.031(5) 0.038(4)
O2a y 1 0 0
O2a z 1 -0.0032(15) 0
O2a x 2 0 0.009(4)
O2a y 2 0.009(5) 0
O2a z 2 0 0
Co2 x 1 0 -0.00071(19)
Co2 y 1 0 0
Co2 z 1 0 0.00044(10)
Co2 x 2 0.00553(11) 0
Co2 y 2 0 0
Co2 z 2 0.00414(5) 0
O3 x 1 0.0012(6) -0.0022(6)
O3 y 1 0 0
O3 z 1 0 0
O3 x 2 0.0069(4) 0
O3 y 2 0 0.0030(9)
O3 z 2 0.00298(17) 0

loop_
_atom_site_Fourier_wave_vector_seq_id
_atom_site_Fourier_wave_vector_x
_atom_site_Fourier_wave_vector_z
1 0.66667 -0.33333
2 0.00000 0.00000

loop_
_atom_site_occ_Fourier_atom_site_label
_atom_site_occ_Fourier_wave_vector_seq_id
_atom_site_occ_Fourier_param_cos
_atom_site_occ_Fourier_param_sin
Co1a 1 -0.25(2) 0
Co1a 2 0 0
Co1b 1 0.009(4) 0.194(5)
Co1b 2 0 0
O2a 1 -0.104(9) 0.369(14)
O2a 2 0 0

loop_
_atom_type_symbol
_atom_type_scat_dispersion_real
_atom_type_scat_dispersion_imag
_atom_type_scat_source
Ca 0.226 0.306 'International Tables Vol C Tables  4.2.6.8 and 6.1.1.1'
Co 0.349 0.972 'International Tables Vol C Tables  4.2.6.8 and 6.1.1.1'
O 0.011 0.006 'International Tables Vol C Tables  4.2.6.8 and 6.1.1.1'

loop_
_cell_subsystem_description
_cell_subsystem_matrix_W_1_1
_cell_subsystem_matrix_W_1_4
_cell_subsystem_matrix_W_2_2
_cell_subsystem_matrix_W_3_3
_cell_subsystem_matrix_W_4_1
_cell_subsystem_matrix_W_4_4
'1-st subsystem' 1 0 1 1 0 1
'2-nd subsystem' 1 0 0 1 0 1

loop_
_cell_subsystem_matrix_W_1_2
_cell_subsystem_matrix_W_1_3
_cell_subsystem_matrix_W_1_5
_cell_subsystem_matrix_W_2_1
_cell_subsystem_matrix_W_2_3
_cell_subsystem_matrix_W_2_4
_cell_subsystem_matrix_W_2_5
_cell_subsystem_matrix_W_3_1
_cell_subsystem_matrix_W_3_2
_cell_subsystem_matrix_W_3_4
_cell_subsystem_matrix_W_3_5
_cell_subsystem_matrix_W_4_2
_cell_subsystem_matrix_W_4_3
_cell_subsystem_matrix_W_4_5
_cell_subsystem_matrix_W_5_1
_cell_subsystem_matrix_W_5_2
_cell_subsystem_matrix_W_5_3
_cell_subsystem_matrix_W_5_4
_cell_subsystem_matrix_W_5_5
0 0 0 0 0 0 0 0 0 0 0 0 0 0 0 0 0 0 1
0 0 0 0 0 0 1 0 0 0 0 0 0 0 0 1 0 0 0

loop_
_cell_wave_vector_seq_id
_cell_wave_vector_x
_cell_wave_vector_y
_cell_wave_vector_z
1 0.66667 0.00000 -0.33333
2 0.00000 1.62500 0.00000

loop_
_geom_angle_atom_site_label_1
_geom_angle_atom_site_label_2
_geom_angle_atom_site_label_3
_geom_angle_site_symmetry_1
_geom_angle_site_symmetry_3
_geom_angle_publ_flag
_geom_angle_max
_geom_angle_min
_geom_angle_av
O1 Ca O1 3_556 3_656 yes 152.9(3) 145.4(3) 150.1(2)
O1 Ca O11 3_556 3_656 yes 88.8(2) 83.34(19) 85.7(2)
O1 Ca O11 3_556 3_666 yes 88.8(2) 83.34(19) 85.7(2)
O1 Ca O1 3_656 3_556 yes 152.9(3) 145.4(3) 150.1(2)
O1 Ca O11 3_656 3_656 yes 88.90(18) 83.88(18) 86.19(19)
O1 Ca O11 3_656 3_666 yes 88.90(18) 83.88(18) 86.19(19)
O3 Ca O11 3_665 3_656 yes 121.5(2) 66.59(19) 91.9(2)
O3 Ca O11 3_665 3_666 yes 142.4(2) 85.9(2) 115.4(2)
O3 Ca O11 3_675 3_656 yes 159.8(2) 128.7(2) 146.1(2)
O3 Ca O11 3_675 3_666 yes 80.1(2) 46.54(19) 61.0(2)
O11 Ca O11 3_656 3_666 yes 148.7(2) 147.5(2) 148.1(2)
O11 Ca O11 3_666 3_656 yes 148.7(2) 147.5(2) 148.1(2)
O3 Co2 O3 . 3_665 yes 86.60(10) 84.01(10) 85.31(10)
O3 Co2 O3 . 3_675 yes 86.60(10) 84.01(10) 85.31(10)
O3 Co2 O31 . 1_545 yes 96.45(10) 92.77(11) 94.69(10)
O3 Co2 O31 . . yes 96.45(10) 92.77(11) 94.69(10)
O3 Co2 O31 . 3_775 yes 179.91(10) 178.67(14) 179.38(11)
O3 Co2 O3 3_665 . yes 86.60(13) 84.01(11) 85.31(13)
O3 Co2 O3 3_665 3_675 yes 96.34(12) 93.83(10) 95.08(11)
O3 Co2 O31 3_665 1_545 yes 85.01(10) 84.84(10) 84.91(10)
O3 Co2 O31 3_665 . yes 179.75(9) 177.52(11) 178.62(10)
O3 Co2 O31 3_665 3_775 yes 96.41(12) 92.73(11) 94.69(13)
O3 Co2 O3 3_675 . yes 86.60(13) 84.01(11) 85.31(13)
O3 Co2 O3 3_675 3_665 yes 96.34(12) 93.83(10) 95.08(11)
O3 Co2 O31 3_675 1_545 yes 179.75(9) 177.52(11) 178.62(10)
O3 Co2 O31 3_675 . yes 85.01(10) 84.84(10) 84.91(10)
O3 Co2 O31 3_675 3_775 yes 96.41(12) 92.73(11) 94.69(13)
O31 Co2 O31 1_545 . yes 96.31(11) 93.79(9) 95.08(9)
O31 Co2 O31 1_545 3_775 yes 86.59(11) 84.01(8) 85.31(9)
O31 Co2 O31 . 1_545 yes 96.31(12) 93.79(9) 95.08(9)
O31 Co2 O31 . 3_775 yes 86.59(11) 84.01(8) 85.31(9)
O31 Co2 O31 3_775 1_545 yes 86.59(10) 84.01(10) 85.31(9)
O31 Co2 O31 3_775 . yes 86.59(10) 84.01(10) 85.31(9)
O1 Ca1 O1 3_656 3_666 yes 148.7(2) 147.6(2) 148.1(2)
O1 Ca1 O11 3_656 3_666 yes 88.92(14) 83.20(13) 85.72(14)
O1 Ca1 O11 3_656 3_766 yes 88.87(10) 83.94(9) 86.19(13)
O1 Ca1 O1 3_666 3_656 yes 148.7(2) 147.6(2) 148.1(2)
O1 Ca1 O11 3_666 3_666 yes 88.92(14) 83.20(13) 85.72(14)
O1 Ca1 O11 3_666 3_766 yes 88.87(10) 83.94(9) 86.19(13)
O3 Ca1 O11 3_665 3_666 yes 82.82(10) 74.96(16) 78.57(13)
O3 Ca1 O11 3_665 3_766 yes 127.77(15) 110.65(10) 118.86(12)
O3 Ca1 O11 3_675 3_666 yes 77.24(17) 69.22(19) 73.22(18)
O3 Ca1 O11 3_675 3_766 yes 142.4(2) 127.24(18) 134.8(2)
O3 Ca1 O11 3_685 3_666 yes 83.17(9) 75.14(15) 78.56(13)
O3 Ca1 O11 3_685 3_766 yes 127.37(14) 109.99(9) 118.87(12)
O11 Ca1 O11 3_666 3_766 yes 152.8(2) 145.4(2) 150.1(2)
O11 Ca1 O11 3_766 3_666 yes 152.8(2) 145.4(2) 150.1(2)

loop_
_geom_bond_atom_site_label_1
_geom_bond_atom_site_label_2
_geom_bond_site_symmetry_2
_geom_bond_publ_flag
_geom_bond_distance_max
_geom_bond_distance_min
_geom_bond_distance_av
Ca O1 3_556 yes 2.626(8) 2.422(8) 2.516(6)
Ca O1 3_656 yes 2.587(7) 2.410(7) 2.495(5)
Ca O3 3_665 yes 2.882(3) 2.255(4) 59.29(7)
Ca O3 3_675 yes 4.200(4) 2.427(3) 78.50(7)
Ca O11 3_656 yes 2.3831(12) 2.3553(19) 2.3675(16)
Ca O11 3_666 yes 2.3831(12) 2.3553(19) 2.3675(16)
Ca O31 3_665 yes 3.945(4) 2.3532(16) 74.00(5)
Ca O31 3_675 yes 3.1979(15) 2.2919(18) 62.42(5)
Co2 O3 . yes 1.913(4) 1.894(4) 1.903(4)
Co2 O3 3_665 yes 1.908(2) 1.891(3) 1.899(2)
Co2 O3 3_675 yes 1.908(2) 1.891(3) 1.899(2)
Co2 O31 1_545 yes 1.908(2) 1.890(3) 1.8994(16)
Co2 O31 . yes 1.908(2) 1.890(3) 1.8994(16)
Co2 O31 3_775 yes 1.913(3) 1.8939(15) 1.9025(19)
Ca1 O1 3_656 yes 2.384(3) 2.355(3) 2.368(3)
Ca1 O1 3_666 yes 2.384(3) 2.355(3) 2.368(3)
Ca1 O3 3_665 yes 4.6684(18) 2.759(3) 88.35(6)
Ca1 O3 3_675 yes 2.631(3) 2.312(2) 59.09(7)
Ca1 O3 3_685 yes 4.638(2) 2.746(3) 88.42(6)
Ca1 O11 3_666 yes 2.622(7) 2.427(4) 2.516(4)
Ca1 O11 3_766 yes 2.583(5) 2.414(4) 2.495(4)
Ca1 O31 3_775 yes 3.537(3) 2.290(2) 66.52(5)
Ca1 O31 3_785 yes 3.5180(17) 2.269(2) 66.49(5)
